data_1565926
loop_
_publ_author_name
'Luu, Quang H.'
'Li, Junqi'

_publ_section_title
;
 A C-to-O atom-swapping reaction sequence enabled by Ni-catalyzed
 decarbonylation of lactones
;
_journal_issue 4
_journal_name_full 'Chemical Science'
_journal_page_first 1095
_journal_page_last 1100
_journal_paper_doi 10.1039/D1SC06968C
_journal_volume 13
_journal_year 2022
_chemical_formula_moiety 'C41 H50 Ni O9 P2, 1.5(C6 H6)'
_chemical_formula_sum 'C50 H59 Ni O9 P2'
_chemical_formula_weight 924.62
_space_group_crystal_system monoclinic
_space_group_IT_number 14
_space_group_name_Hall '-P 2ybc'
_space_group_name_H-M_alt 'P 1 21/c 1'
_atom_sites_solution_hydrogens geom
_atom_sites_solution_primary direct
_atom_sites_solution_secondary difmap
_audit_update_record
;
2021-10-17 deposited with the CCDC.	2022-01-06 downloaded from the CCDC.
;
_cell_angle_alpha 90
_cell_angle_beta 99.971(10)
_cell_angle_gamma 90
_cell_formula_units_Z 4
_cell_length_a 12.239(4)
_cell_length_b 20.228(3)
_cell_length_c 19.483(2)
_cell_measurement_reflns_used 9471
_cell_measurement_temperature 173.(2)
_cell_measurement_theta_max 66.5793
_cell_measurement_theta_min 3.1864
_cell_volume 4750.6(18)
_computing_cell_refinement 'SAINT V8.38A (Bruker AXS Inc., 2017)'
_computing_data_collection 'APEX3 Suite (Bruker AXS Inc. , 2017)'
_computing_data_reduction 'SAINT V8.38A (Bruker AXS Inc., 2017)'
_computing_molecular_graphics 'shelXle (C.B. Huebschle, rev 833)'
_computing_structure_refinement 'SHELXL-2016/6 (Sheldrick, 2016)'
_computing_structure_solution 'XT, VERSION 2014/5'
_diffrn_ambient_temperature 173.(2)
_diffrn_detector_area_resol_mean 8.3333
_diffrn_measured_fraction_theta_full 0.998
_diffrn_measured_fraction_theta_max 0.998
_diffrn_measurement_device_type 'Bruker D8 VENTURE diffractometer'
_diffrn_measurement_method '\w and \f scans, narrow frame width, shutterless'
_diffrn_radiation_monochromator 'multilayer mirror'
_diffrn_radiation_type 'Cu K\a'
_diffrn_radiation_wavelength 1.54178
_diffrn_reflns_av_R_equivalents 0.0599
_diffrn_reflns_av_unetI/netI 0.0366
_diffrn_reflns_limit_h_max 14
_diffrn_reflns_limit_h_min -14
_diffrn_reflns_limit_k_max 23
_diffrn_reflns_limit_k_min -23
_diffrn_reflns_limit_l_max 22
_diffrn_reflns_limit_l_min -22
_diffrn_reflns_number 57746
_diffrn_reflns_theta_full 63.30
_diffrn_reflns_theta_max 63.30
_diffrn_reflns_theta_min 3.17
_diffrn_source 'microfocus sealed tube'
_diffrn_source_type 'sealed tube'
_exptl_absorpt_coefficient_mu 1.666
_exptl_absorpt_correction_T_max 0.85
_exptl_absorpt_correction_T_min 0.64
_exptl_absorpt_correction_type multi-scan
_exptl_absorpt_process_details
;

SADABS (Spek A. L., 2015) was used for an absorption correction and scalling
of observed data
;
_exptl_crystal_colour orange
_exptl_crystal_density_diffrn 1.293
_exptl_crystal_density_method 'not measured'
_exptl_crystal_description block
_exptl_crystal_F_000 1956
_exptl_crystal_size_max 0.180
_exptl_crystal_size_mid 0.160
_exptl_crystal_size_min 0.100
_refine_diff_density_max 2.020
_refine_diff_density_min -0.913
_refine_ls_extinction_method none
_refine_ls_goodness_of_fit_ref 1.109
_refine_ls_hydrogen_treatment constr
_refine_ls_matrix_type full
_refine_ls_number_parameters 557
_refine_ls_number_reflns 7735
_refine_ls_number_restraints 543
_refine_ls_restrained_S_all 1.074
_refine_ls_R_factor_all 0.0686
_refine_ls_R_factor_gt 0.0651
_refine_ls_shift/su_max 0.001
_refine_ls_shift/su_mean 0.000
_refine_ls_structure_factor_coef Fsqd
_refine_ls_weighting_details 'w=1/[\s^2^(Fo^2^)+(0.0900P)^2^+9.0000P] where P=(Fo^2^+2Fc^2^)/3'
_refine_ls_weighting_scheme calc
_refine_ls_wR_factor_gt 0.1787
_refine_ls_wR_factor_ref 0.1818
_reflns_Friedel_coverage 0.000
_reflns_number_gt 7224
_reflns_number_total 7735
_reflns_threshold_expression 'I > 2\s(I)'
_cod_data_source_file d1sc06968c2.cif
_cod_data_source_block Li004Cu
_cod_depositor_comments
;
The following automatic conversions were performed:

data item '_exptl_absorpt_correction_type' value 'Multi-Scan' was
changed to 'multi-scan' in accordance with the
/home/data/users/saulius/crontab/automatic-downloads/rss-feeds/RSC/lib/dictionaries/cif_core.dic
dictionary named 'cif_core.dic' version 2.4.2 last updated on
2011-04-26.

Automatic conversion script
Id: cif_fix_values 7556 2019-12-06 15:28:31Z antanas 

 Adding full bibliography for 1565926--1565927.cif.
;
_cod_database_code 1565926

loop_
_space_group_symop_operation_xyz
'x, y, z'
'-x, y+1/2, -z+1/2'
'-x, -y, -z'
'x, -y-1/2, z-1/2'

loop_
_atom_site_type_symbol
_atom_site_label
_atom_site_fract_x
_atom_site_fract_y
_atom_site_fract_z
_atom_site_U_iso_or_equiv
_atom_site_adp_type
_atom_site_calc_flag
_atom_site_refinement_flags_adp
_atom_site_refinement_flags_occupancy
_atom_site_refinement_flags_posn
_atom_site_occupancy
_atom_site_disorder_assembly
_atom_site_disorder_group
Ni Ni1 0.60072(4) 0.37876(3) 0.34197(3) 0.02790(19) Uani d . . . 1 . .
P P1 0.75486(6) 0.35874(4) 0.41394(4) 0.0245(2) Uani d . . . 1 . .
P P2 0.51835(6) 0.30014(4) 0.39889(4) 0.0233(2) Uani d . . . 1 . .
O O1 1.06493(18) 0.39037(13) 0.42517(13) 0.0345(6) Uani d . . . 1 . .
O O2 0.94270(18) 0.39911(13) 0.50519(12) 0.0328(5) Uani d . . . 1 . .
O O3 0.91884(19) 0.35594(13) 0.33721(12) 0.0333(5) Uani d . . . 1 . .
O O4 0.8145(2) 0.2862(2) 0.67808(15) 0.0675(10) Uani d . . . 1 . .
O O5 0.6154(3) 0.23355(18) 0.66538(15) 0.0588(9) Uani d . . . 1 . .
O O6 0.3397(2) 0.26900(13) 0.46277(14) 0.0402(6) Uani d . . . 1 . .
O O7 0.2397(2) 0.21292(15) 0.36561(18) 0.0526(7) Uani d . . . 1 . .
O O8 0.3831(2) 0.23176(13) 0.30101(14) 0.0411(6) Uani d . . . 1 . .
O O9 0.4647(2) 0.40000(14) 0.28330(14) 0.0408(6) Uani d . . . 1 . .
C C1 0.8517(3) 0.42699(18) 0.45478(18) 0.0313(7) Uani d . . . 1 . .
C C2 0.7903(3) 0.4748(2) 0.4949(2) 0.0410(9) Uani d . . . 1 . .
H H2A 0.729434 0.495521 0.462885 0.061 Uiso calc U . R 1 . .
H H2B 0.841696 0.508958 0.516668 0.061 Uiso calc U . R 1 . .
H H2C 0.760305 0.450623 0.53112 0.061 Uiso calc U . R 1 . .
C C3 0.9041(3) 0.46017(19) 0.3986(2) 0.0363(8) Uani d . . . 1 . .
H H3A 0.947431 0.499102 0.418421 0.044 Uiso calc U . R 1 . .
H H3AB 0.845119 0.475727 0.360683 0.044 Uiso calc U . R 1 . .
C C4 0.9800(3) 0.41201(19) 0.36905(19) 0.0346(8) Uani d . . . 1 . .
C C5 1.0381(3) 0.4424(2) 0.3147(2) 0.0487(10) Uani d . . . 1 . .
H H5A 1.08641 0.409406 0.298467 0.073 Uiso calc U . R 1 . .
H H5B 1.082858 0.480064 0.334966 0.073 Uiso calc U . R 1 . .
H H5C 0.982901 0.457609 0.27532 0.073 Uiso calc U . R 1 . .
C C6 1.0196(3) 0.35638(18) 0.47774(18) 0.0318(7) Uani d . . . 1 . .
C C7 1.1131(3) 0.3422(2) 0.5375(2) 0.0391(9) Uani d . . . 1 . .
H H7A 1.172495 0.318463 0.520057 0.059 Uiso calc U . R 1 . .
H H7B 1.085285 0.31503 0.572401 0.059 Uiso calc U . R 1 . .
H H7C 1.142105 0.383954 0.558823 0.059 Uiso calc U . R 1 . .
C C8 0.9623(3) 0.29428(17) 0.44461(18) 0.0310(7) Uani d . . . 1 . .
H H8A 1.017784 0.265254 0.428334 0.037 Uiso calc U . R 1 . .
H H8AB 0.92923 0.269689 0.47987 0.037 Uiso calc U . R 1 . .
C C9 0.8721(3) 0.31199(17) 0.38338(17) 0.0292(7) Uani d . . . 1 . .
C C10 0.8291(3) 0.2523(2) 0.3401(2) 0.0411(9) Uani d . . . 1 . .
H H10A 0.781289 0.266921 0.297185 0.062 Uiso calc U . R 1 . .
H H10B 0.786453 0.224191 0.3668 0.062 Uiso calc U . R 1 . .
H H10C 0.891822 0.22718 0.328387 0.062 Uiso calc U . R 1 . .
C C11 0.7173(3) 0.31467(17) 0.48935(17) 0.0273(7) Uani d . . . 1 . .
C C12 0.7862(3) 0.3128(2) 0.55488(19) 0.0410(9) Uani d . . . 1 . .
H H12 0.859293 0.329961 0.55946 0.049 Uiso calc U . R 1 . .
C C13 0.7512(3) 0.2867(2) 0.61295(19) 0.0449(10) Uani d . . . 1 . .
C C14 0.9230(4) 0.3151(5) 0.6850(3) 0.112(3) Uani d . . . 1 . .
H H14A 0.969934 0.287398 0.660724 0.168 Uiso calc U . R 1 . .
H H14B 0.955918 0.318034 0.734432 0.168 Uiso calc U . R 1 . .
H H14C 0.917175 0.359424 0.664449 0.168 Uiso calc U . R 1 . .
C C15 0.6436(3) 0.2583(2) 0.60588(19) 0.0415(9) Uani d . . . 1 . .
C C16 0.5063(5) 0.2041(3) 0.6589(3) 0.0742(16) Uani d . . . 1 . .
H H16A 0.449709 0.237773 0.643897 0.111 Uiso calc U . R 1 . .
H H16B 0.496188 0.186035 0.704038 0.111 Uiso calc U . R 1 . .
H H16C 0.499291 0.168436 0.624318 0.111 Uiso calc U . R 1 . .
C C17 0.5748(3) 0.26002(18) 0.54173(18) 0.0331(8) Uani d . . . 1 . .
H H17 0.502248 0.242005 0.537347 0.04 Uiso calc U . R 1 . .
C C18 0.6092(3) 0.28764(16) 0.48264(17) 0.0262(7) Uani d . . . 1 . .
C C21 0.3167(3) 0.20621(19) 0.4290(2) 0.0460(10) Uani d . . . 1 . .
C C22 0.2620(4) 0.1647(2) 0.4780(3) 0.0672(14) Uani d . . . 1 . .
H H22A 0.192643 0.185808 0.484872 0.101 Uiso calc U . R 1 . .
H H22B 0.311888 0.160766 0.522904 0.101 Uiso calc U . R 1 . .
H H22C 0.245981 0.120595 0.457902 0.101 Uiso calc U . R 1 . .
C C23 0.2806(3) 0.2566(2) 0.3182(2) 0.0484(10) Uani d . . . 1 . .
C C24 0.1988(4) 0.2563(3) 0.2502(3) 0.0710(15) Uani d . . . 1 . .
H H24A 0.227834 0.283365 0.215764 0.106 Uiso calc U . R 1 . .
H H24B 0.127678 0.274371 0.257973 0.106 Uiso calc U . R 1 . .
H H24C 0.188063 0.210798 0.233003 0.106 Uiso calc U . R 1 . .
C C25 0.2965(3) 0.3243(2) 0.3523(2) 0.0442(9) Uani d . . . 1 . .
H H25A 0.324385 0.355679 0.320352 0.053 Uiso calc U . R 1 . .
H H25B 0.224319 0.340995 0.361428 0.053 Uiso calc U . R 1 . .
C C26 0.3784(3) 0.32081(17) 0.4205(2) 0.0331(8) Uani d . . . 1 . .
C C27 0.3828(3) 0.38441(19) 0.4626(2) 0.0451(10) Uani d . . . 1 . .
H H27A 0.40719 0.420829 0.435671 0.068 Uiso calc U . R 1 . .
H H27B 0.435205 0.379131 0.506336 0.068 Uiso calc U . R 1 . .
H H27C 0.308881 0.394255 0.472794 0.068 Uiso calc U . R 1 . .
C C28 0.4700(3) 0.21714(17) 0.35946(19) 0.0317(7) Uani d . . . 1 . .
C C29 0.4220(3) 0.17476(18) 0.4115(2) 0.0382(8) Uani d . . . 1 . .
H H29A 0.477495 0.169862 0.45463 0.046 Uiso calc U . R 1 . .
H H29B 0.404565 0.130179 0.39162 0.046 Uiso calc U . R 1 . .
C C30 0.5599(3) 0.1812(2) 0.3299(2) 0.0422(9) Uani d . . . 1 . .
H H30A 0.529655 0.140274 0.307301 0.063 Uiso calc U . R 1 . .
H H30B 0.621346 0.170591 0.367653 0.063 Uiso calc U . R 1 . .
H H30C 0.587055 0.209492 0.295619 0.063 Uiso calc U . R 1 . .
C C31 0.4065(3) 0.4557(2) 0.2698(2) 0.0421(9) Uani d . . . 1 . .
C C32 0.3081(4) 0.4523(3) 0.2189(2) 0.0567(12) Uani d . . . 1 . .
H H32 0.290326 0.412699 0.193105 0.068 Uiso calc U . R 1 . .
C C33 0.2379(4) 0.5066(3) 0.2066(3) 0.0676(14) Uani d . . . 1 . .
H H33 0.172068 0.503389 0.172811 0.081 Uiso calc U . R 1 . .
C C34 0.2617(4) 0.5646(3) 0.2424(3) 0.0676(14) Uani d . . . 1 . .
H H34 0.212198 0.601058 0.23451 0.081 Uiso calc U . R 1 . .
C C35 0.3606(4) 0.5693(2) 0.2910(3) 0.0586(12) Uani d . . . 1 . .
H H35 0.377738 0.609576 0.315595 0.07 Uiso calc U . R 1 . .
C C36 0.4342(3) 0.5165(2) 0.3040(2) 0.0457(9) Uani d . . . 1 . .
C C37 0.5464(4) 0.5247(2) 0.3512(2) 0.0466(10) Uani d . . . 1 . .
H H37A 0.55439 0.492165 0.389662 0.056 Uiso calc U . R 1 . .
H H37B 0.553063 0.569671 0.371505 0.056 Uiso calc U . R 1 . .
C C38 0.6358(3) 0.51360(19) 0.3069(2) 0.0416(9) Uani d . . . 1 . .
C C39 0.6789(4) 0.5661(2) 0.2734(3) 0.0518(11) Uani d . . . 1 . .
H H39 0.661074 0.61019 0.284003 0.062 Uiso calc U . R 1 . .
C C40 0.7468(4) 0.5546(2) 0.2252(3) 0.0580(12) Uani d . . . 1 . .
H H40 0.777031 0.590649 0.203431 0.07 Uiso calc U . R 1 . .
C C41 0.7710(4) 0.4897(3) 0.2087(2) 0.0528(11) Uani d . . . 1 . .
H H41 0.815411 0.481261 0.174236 0.063 Uiso calc U . R 1 . .
C C42 0.7296(3) 0.4371(2) 0.2429(2) 0.0421(9) Uani d . . . 1 . .
H H42 0.745582 0.393111 0.23083 0.05 Uiso calc U . R 1 . .
C C43 0.6654(3) 0.44771(19) 0.29453(19) 0.0359(8) Uani d . . . 1 . .
C C50 -0.0210(5) 0.0869(3) 0.4852(3) 0.123(3) Uani d . . G 1 . .
H H50 0.008484 0.069439 0.447054 0.148 Uiso calc U . R 1 . .
C C51 0.0452(4) 0.0909(3) 0.5507(3) 0.125(3) Uani d . . G 1 . .
H H51 0.119925 0.076162 0.557269 0.15 Uiso calc U . R 1 . .
C C52 0.0019(6) 0.1165(3) 0.6066(3) 0.127(3) Uani d . . G 1 . .
H H52 0.047193 0.11926 0.651326 0.152 Uiso calc U . R 1 . .
C C53 -0.1075(6) 0.1381(3) 0.5970(3) 0.126(3) Uani d . . G 1 . .
H H53 -0.13698 0.155636 0.63517 0.152 Uiso calc U . R 1 . .
C C54 -0.1737(4) 0.1341(3) 0.5315(4) 0.128(3) Uani d . . G 1 . .
H H54 -0.248422 0.148915 0.524957 0.153 Uiso calc U . R 1 . .
C C55 -0.1304(5) 0.1085(2) 0.4756(3) 0.102(2) Uani d . . G 1 . .
H H55 -0.175692 0.105816 0.430898 0.123 Uiso calc U . R 1 . .
C C60 -0.3996(7) 0.0200(5) 0.5337(5) 0.122(3) Uani d . . . 1 . .
H H60 -0.328743 0.034714 0.556239 0.146 Uiso calc U . R 1 . .
C C61 -0.4835(7) 0.0125(3) 0.5721(4) 0.101(2) Uani d . . . 1 . .
H H61 -0.471383 0.02023 0.620946 0.121 Uiso calc U . R 1 . .
C C62 -0.5835(7) -0.0064(4) 0.5371(4) 0.104(2) Uani d . . . 1 . .
H H62 -0.643838 -0.010488 0.561612 0.125 Uiso calc U . R 1 . .

loop_
_atom_site_aniso_label
_atom_site_aniso_U_11
_atom_site_aniso_U_22
_atom_site_aniso_U_33
_atom_site_aniso_U_12
_atom_site_aniso_U_13
_atom_site_aniso_U_23
Ni1 0.0245(3) 0.0357(4) 0.0238(3) -0.0036(2) 0.0052(2) 0.0001(2)
P1 0.0200(4) 0.0330(5) 0.0219(4) -0.0037(3) 0.0078(3) -0.0045(3)
P2 0.0208(4) 0.0242(4) 0.0263(4) -0.0018(3) 0.0084(3) -0.0033(3)
O1 0.0188(11) 0.0466(15) 0.0397(14) -0.0018(10) 0.0100(10) 0.0017(11)
O2 0.0204(11) 0.0447(14) 0.0332(13) 0.0007(10) 0.0046(9) -0.0126(11)
O3 0.0275(12) 0.0477(15) 0.0277(12) -0.0035(10) 0.0133(10) -0.0010(10)
O4 0.0408(16) 0.132(3) 0.0301(15) 0.0061(18) 0.0078(12) 0.0180(17)
O5 0.0574(18) 0.088(2) 0.0362(15) 0.0006(17) 0.0220(14) 0.0225(15)
O6 0.0337(13) 0.0352(14) 0.0581(17) -0.0055(11) 0.0259(12) -0.0037(12)
O7 0.0274(13) 0.0480(17) 0.083(2) -0.0122(12) 0.0120(13) -0.0097(15)
O8 0.0306(13) 0.0457(15) 0.0452(15) -0.0060(11) 0.0015(11) -0.0126(12)
O9 0.0339(13) 0.0468(15) 0.0404(15) 0.0055(12) 0.0024(11) -0.0016(12)
C1 0.0197(15) 0.0381(19) 0.0357(19) -0.0005(14) 0.0036(13) -0.0089(15)
C2 0.0287(18) 0.045(2) 0.049(2) -0.0002(16) 0.0051(16) -0.0208(18)
C3 0.0219(16) 0.037(2) 0.050(2) -0.0026(14) 0.0065(15) 0.0003(16)
C4 0.0213(16) 0.045(2) 0.0399(19) -0.0035(14) 0.0107(14) 0.0026(16)
C5 0.032(2) 0.063(3) 0.055(3) -0.0005(19) 0.0173(18) 0.019(2)
C6 0.0212(16) 0.043(2) 0.0332(18) 0.0023(14) 0.0097(13) -0.0044(15)
C7 0.0251(17) 0.053(2) 0.040(2) 0.0032(16) 0.0068(15) -0.0025(17)
C8 0.0288(17) 0.0347(18) 0.0329(18) 0.0022(14) 0.0147(14) -0.0023(14)
C9 0.0266(16) 0.0348(18) 0.0295(17) -0.0012(14) 0.0146(13) -0.0033(14)
C10 0.039(2) 0.045(2) 0.041(2) 0.0026(17) 0.0117(17) -0.0162(17)
C11 0.0243(16) 0.0365(18) 0.0234(16) 0.0024(13) 0.0106(13) -0.0021(13)
C12 0.0252(17) 0.072(3) 0.0278(18) 0.0030(18) 0.0106(14) 0.0023(17)
C13 0.0366(19) 0.073(3) 0.0267(18) 0.0096(19) 0.0095(15) 0.0092(18)
C14 0.037(3) 0.264(10) 0.034(3) -0.017(4) 0.001(2) 0.021(4)
C15 0.045(2) 0.055(2) 0.0293(18) 0.0092(18) 0.0194(16) 0.0110(17)
C16 0.081(3) 0.099(4) 0.050(3) -0.020(3) 0.030(3) 0.026(3)
C17 0.0348(18) 0.0356(19) 0.0324(18) -0.0010(15) 0.0159(14) 0.0013(15)
C18 0.0265(16) 0.0280(17) 0.0264(16) -0.0003(13) 0.0113(13) -0.0045(13)
C21 0.035(2) 0.034(2) 0.073(3) -0.0103(16) 0.0208(19) -0.0068(18)
C22 0.057(3) 0.050(3) 0.107(4) -0.015(2) 0.046(3) 0.003(3)
C23 0.0263(18) 0.048(2) 0.068(3) -0.0036(17) -0.0002(18) -0.007(2)
C24 0.040(2) 0.078(4) 0.084(4) -0.006(2) -0.018(2) -0.012(3)
C25 0.0251(18) 0.042(2) 0.065(3) 0.0029(16) 0.0071(17) -0.0003(18)
C26 0.0254(17) 0.0287(17) 0.049(2) 0.0014(14) 0.0169(15) -0.0019(15)
C27 0.040(2) 0.035(2) 0.067(3) 0.0023(16) 0.030(2) -0.0095(18)
C28 0.0283(17) 0.0265(17) 0.0406(19) -0.0042(14) 0.0065(14) -0.0103(14)
C29 0.0358(19) 0.0270(18) 0.054(2) -0.0056(15) 0.0147(17) -0.0083(16)
C30 0.038(2) 0.038(2) 0.052(2) -0.0016(17) 0.0146(18) -0.0185(18)
C31 0.0341(19) 0.051(2) 0.043(2) 0.0087(17) 0.0115(16) 0.0099(17)
C32 0.038(2) 0.079(3) 0.052(3) 0.009(2) 0.0061(19) 0.014(2)
C33 0.039(2) 0.090(4) 0.073(3) 0.009(2) 0.008(2) 0.036(3)
C34 0.041(2) 0.072(3) 0.095(4) 0.021(2) 0.025(2) 0.038(3)
C35 0.050(2) 0.055(3) 0.078(3) 0.014(2) 0.032(2) 0.018(2)
C36 0.040(2) 0.050(2) 0.051(2) 0.0103(17) 0.0193(18) 0.0088(18)
C37 0.055(2) 0.033(2) 0.053(2) 0.0067(18) 0.0123(19) -0.0029(18)
C38 0.039(2) 0.0353(19) 0.049(2) 0.0008(16) 0.0015(17) 0.0050(17)
C39 0.046(2) 0.039(2) 0.069(3) 0.0072(18) 0.007(2) 0.014(2)
C40 0.049(2) 0.057(3) 0.068(3) 0.005(2) 0.010(2) 0.032(2)
C41 0.041(2) 0.078(3) 0.041(2) 0.008(2) 0.0108(18) 0.020(2)
C42 0.043(2) 0.050(2) 0.034(2) 0.0018(18) 0.0079(16) 0.0074(17)
C43 0.0313(18) 0.040(2) 0.0359(19) 0.0025(15) 0.0054(15) 0.0038(16)
C50 0.107(5) 0.133(7) 0.134(6) -0.007(5) 0.037(5) 0.048(6)
C51 0.089(5) 0.154(8) 0.135(6) -0.024(5) 0.028(4) 0.046(6)
C52 0.142(7) 0.107(6) 0.134(7) -0.007(5) 0.030(6) 0.037(5)
C53 0.180(8) 0.079(5) 0.130(6) 0.024(5) 0.058(6) 0.023(5)
C54 0.133(7) 0.092(6) 0.161(7) 0.030(5) 0.033(5) 0.021(6)
C55 0.117(5) 0.055(4) 0.127(6) -0.001(3) 0.001(4) 0.016(4)
C60 0.091(5) 0.133(7) 0.123(7) -0.023(5) -0.033(4) 0.027(6)
C61 0.115(5) 0.070(4) 0.105(5) -0.003(4) -0.015(4) 0.012(4)
C62 0.091(4) 0.108(6) 0.108(6) 0.015(4) -0.001(4) 0.010(4)

loop_
_atom_type_symbol
_atom_type_description
_atom_type_scat_dispersion_real
_atom_type_scat_dispersion_imag
_atom_type_scat_source
C C 0.0181 0.0091 'International Tables Vol C Tables 4.2.6.8 and 6.1.1.4'
H H 0.0000 0.0000 'International Tables Vol C Tables 4.2.6.8 and 6.1.1.4'
Ni Ni -3.0029 0.5091 'International Tables Vol C Tables 4.2.6.8 and 6.1.1.4'
O O 0.0492 0.0322 'International Tables Vol C Tables 4.2.6.8 and 6.1.1.4'
P P 0.2955 0.4335 'International Tables Vol C Tables 4.2.6.8 and 6.1.1.4'

loop_
_geom_angle_atom_site_label_1
_geom_angle_atom_site_label_2
_geom_angle_atom_site_label_3
_geom_angle_site_symmetry_1
_geom_angle_site_symmetry_3
_geom_angle
_geom_angle_publ_flag
O9 Ni1 C43 . . 86.42(14) ?
O9 Ni1 P1 . . 176.55(9) ?
C43 Ni1 P1 . . 93.52(11) ?
O9 Ni1 P2 . . 92.02(9) ?
C43 Ni1 P2 . . 177.57(12) ?
P1 Ni1 P2 . . 87.92(4) ?
C11 P1 C1 . . 103.93(16) ?
C11 P1 C9 . . 108.39(15) ?
C1 P1 C9 . . 92.44(15) ?
C11 P1 Ni1 . . 107.13(11) ?
C1 P1 Ni1 . . 122.71(12) ?
C9 P1 Ni1 . . 120.43(11) ?
C18 P2 C26 . . 105.52(16) ?
C18 P2 C28 . . 109.76(16) ?
C26 P2 C28 . . 93.17(15) ?
C18 P2 Ni1 . . 106.28(11) ?
C26 P2 Ni1 . . 116.88(12) ?
C28 P2 Ni1 . . 123.72(12) ?
C6 O1 C4 . . 111.9(2) ?
C6 O2 C1 . . 116.7(2) ?
C4 O3 C9 . . 116.6(2) ?
C13 O4 C14 . . 116.7(3) ?
C15 O5 C16 . . 116.3(3) ?
C21 O6 C26 . . 115.6(3) ?
C21 O7 C23 . . 111.4(3) ?
C23 O8 C28 . . 116.0(3) ?
C31 O9 Ni1 . . 133.8(3) ?
O2 C1 C3 . . 106.7(3) ?
O2 C1 C2 . . 106.6(3) ?
C3 C1 C2 . . 113.4(3) ?
O2 C1 P1 . . 110.3(2) ?
C3 C1 P1 . . 109.2(2) ?
C2 C1 P1 . . 110.4(2) ?
C1 C3 C4 . . 110.5(3) ?
O1 C4 O3 . . 109.9(3) ?
O1 C4 C5 . . 107.0(3) ?
O3 C4 C5 . . 107.0(3) ?
O1 C4 C3 . . 108.3(3) ?
O3 C4 C3 . . 111.1(3) ?
C5 C4 C3 . . 113.4(3) ?
O1 C6 O2 . . 109.7(3) ?
O1 C6 C7 . . 108.0(3) ?
O2 C6 C7 . . 106.4(3) ?
O1 C6 C8 . . 107.5(3) ?
O2 C6 C8 . . 111.5(3) ?
C7 C6 C8 . . 113.6(3) ?
C9 C8 C6 . . 110.8(3) ?
O3 C9 C10 . . 106.3(3) ?
O3 C9 C8 . . 108.6(3) ?
C10 C9 C8 . . 112.6(3) ?
O3 C9 P1 . . 106.9(2) ?
C10 C9 P1 . . 111.3(2) ?
C8 C9 P1 . . 110.9(2) ?
C12 C11 C18 . . 118.5(3) ?
C12 C11 P1 . . 123.0(3) ?
C18 C11 P1 . . 118.1(2) ?
C13 C12 C11 . . 122.3(4) ?
O4 C13 C12 . . 123.9(4) ?
O4 C13 C15 . . 116.9(3) ?
C12 C13 C15 . . 119.2(4) ?
O5 C15 C17 . . 125.1(4) ?
O5 C15 C13 . . 115.7(4) ?
C17 C15 C13 . . 119.1(3) ?
C15 C17 C18 . . 121.9(3) ?
C17 C18 C11 . . 119.0(3) ?
C17 C18 P2 . . 124.3(3) ?
C11 C18 P2 . . 116.3(2) ?
O7 C21 O6 . . 111.2(3) ?
O7 C21 C22 . . 107.5(4) ?
O6 C21 C22 . . 105.9(4) ?
O7 C21 C29 . . 107.7(3) ?
O6 C21 C29 . . 111.4(3) ?
C22 C21 C29 . . 113.1(4) ?
O8 C23 O7 . . 110.5(3) ?
O8 C23 C24 . . 105.3(4) ?
O7 C23 C24 . . 108.0(4) ?
O8 C23 C25 . . 111.4(3) ?
O7 C23 C25 . . 107.9(4) ?
C24 C23 C25 . . 113.7(4) ?
C26 C25 C23 . . 110.8(3) ?
O6 C26 C27 . . 106.7(3) ?
O6 C26 C25 . . 107.3(3) ?
C27 C26 C25 . . 112.8(3) ?
O6 C26 P2 . . 111.3(2) ?
C27 C26 P2 . . 111.1(2) ?
C25 C26 P2 . . 107.6(2) ?
O8 C28 C30 . . 106.4(3) ?
O8 C28 C29 . . 108.8(3) ?
C30 C28 C29 . . 111.9(3) ?
O8 C28 P2 . . 105.8(2) ?
C30 C28 P2 . . 112.5(2) ?
C29 C28 P2 . . 111.0(2) ?
C28 C29 C21 . . 110.6(3) ?
O9 C31 C36 . . 124.5(4) ?
O9 C31 C32 . . 117.0(4) ?
C36 C31 C32 . . 118.5(4) ?
C33 C32 C31 . . 120.3(5) ?
C34 C33 C32 . . 121.2(5) ?
C33 C34 C35 . . 118.9(5) ?
C36 C35 C34 . . 121.7(5) ?
C35 C36 C31 . . 119.2(4) ?
C35 C36 C37 . . 120.9(4) ?
C31 C36 C37 . . 119.8(3) ?
C36 C37 C38 . . 107.7(3) ?
C39 C38 C43 . . 120.6(4) ?
C39 C38 C37 . . 121.3(4) ?
C43 C38 C37 . . 117.8(3) ?
C40 C39 C38 . . 120.8(4) ?
C39 C40 C41 . . 119.5(4) ?
C40 C41 C42 . . 119.8(4) ?
C43 C42 C41 . . 121.6(4) ?
C42 C43 C38 . . 117.4(4) ?
C42 C43 Ni1 . . 124.5(3) ?
C38 C43 Ni1 . . 117.7(3) ?
C51 C50 C55 . . 120.0 ?
C52 C51 C50 . . 120.0 ?
C51 C52 C53 . . 120.0 ?
C54 C53 C52 . . 120.0 ?
C53 C54 C55 . . 120.0 ?
C54 C55 C50 . . 120.0 ?
C61 C60 C62 . 3_456 121.4(8) ?
C60 C61 C62 . . 116.9(8) ?
C61 C62 C60 . 3_456 121.7(8) ?

loop_
_geom_bond_atom_site_label_1
_geom_bond_atom_site_label_2
_geom_bond_site_symmetry_2
_geom_bond_distance
_geom_bond_publ_flag
Ni1 O9 . 1.899(3) ?
Ni1 C43 . 1.918(4) ?
Ni1 P1 . 2.1848(11) ?
Ni1 P2 . 2.2721(10) ?
P1 C11 . 1.844(3) ?
P1 C1 . 1.902(3) ?
P1 C9 . 1.898(3) ?
P2 C18 . 1.826(3) ?
P2 C26 . 1.881(3) ?
P2 C28 . 1.898(3) ?
O1 C6 . 1.423(4) ?
O1 C4 . 1.440(4) ?
O2 C6 . 1.447(4) ?
O2 C1 . 1.464(4) ?
O3 C4 . 1.439(5) ?
O3 C9 . 1.451(4) ?
O4 C13 . 1.367(5) ?
O4 C14 . 1.435(7) ?
O5 C15 . 1.361(4) ?
O5 C16 . 1.447(6) ?
O6 C21 . 1.436(5) ?
O6 C26 . 1.461(4) ?
O7 C21 . 1.424(6) ?
O7 C23 . 1.430(6) ?
O8 C23 . 1.444(5) ?
O8 C28 . 1.448(4) ?
O9 C31 . 1.335(5) ?
C1 C3 . 1.518(5) ?
C1 C2 . 1.522(5) ?
C3 C4 . 1.526(5) ?
C4 C5 . 1.505(5) ?
C6 C7 . 1.512(5) ?
C6 C8 . 1.526(5) ?
C8 C9 . 1.522(5) ?
C9 C10 . 1.513(5) ?
C11 C12 . 1.403(5) ?
C11 C18 . 1.417(5) ?
C12 C13 . 1.381(5) ?
C13 C15 . 1.422(6) ?
C15 C17 . 1.381(5) ?
C17 C18 . 1.408(5) ?
C21 C22 . 1.512(6) ?
C21 C29 . 1.527(5) ?
C23 C24 . 1.516(6) ?
C23 C25 . 1.520(6) ?
C25 C26 . 1.520(6) ?
C26 C27 . 1.521(5) ?
C28 C30 . 1.513(5) ?
C28 C29 . 1.522(5) ?
C31 C36 . 1.411(6) ?
C31 C32 . 1.423(6) ?
C32 C33 . 1.389(7) ?
C33 C34 . 1.371(9) ?
C34 C35 . 1.404(8) ?
C35 C36 . 1.392(6) ?
C36 C37 . 1.524(6) ?
C37 C38 . 1.523(6) ?
C38 C39 . 1.395(6) ?
C38 C43 . 1.413(6) ?
C39 C40 . 1.377(7) ?
C40 C41 . 1.397(7) ?
C41 C42 . 1.395(6) ?
C42 C43 . 1.396(5) ?
C50 C51 . 1.39 ?
C50 C55 . 1.39 ?
C51 C52 . 1.39 ?
C52 C53 . 1.39 ?
C53 C54 . 1.39 ?
C54 C55 . 1.39 ?
C60 C61 . 1.380(12) ?
C60 C62 3_456 1.387(12) ?
C61 C62 . 1.349(10) ?
